data_1538472
loop_
_publ_author_name
'Pezerat, H.'

_publ_section_title
;
 Problemes de non-stoechiometrie dans certains molybdates hydrates de
 zinc, cobalt et nickel
;
_journal_name_full
;
Bulletin de la Societe Francaise de Mineralogie et de Cristallographie 
(72,1949-100,1977)
;
_journal_page_first 549
_journal_page_last 557
_journal_volume 90
_journal_year 1967
_chemical_formula_sum 'Co2 H3 K Mo2 O10'
_chemical_name_systematic 'H3 K Co2 Mo2 O10'
_space_group_IT_number 12
_symmetry_space_group_name_Hall '-C 2y'
_symmetry_space_group_name_H-M 'C 1 2/m 1'
_cell_angle_alpha 90
_cell_angle_beta 116.08
_cell_angle_gamma 90
_cell_formula_units_Z 2
_cell_length_a 9.58
_cell_length_b 6.5
_cell_length_c 7.85
_cell_volume 439.048
_citation_journal_id_ASTM BUFCAE
_cod_data_source_file Pezerat_BUFCAE_1967_392.cif
_cod_data_source_block H3Co2K1Mo2O10
_cod_original_cell_volume 439.0484
_cod_original_formula_sum 'H3 Co2 K1 Mo2 O10'
_cod_database_code 1538472

loop_
_symmetry_equiv_pos_as_xyz
x,y,z
-x,y,-z
-x,-y,-z
x,-y,z
x+1/2,y+1/2,z
-x+1/2,y+1/2,-z
-x+1/2,-y+1/2,-z
x+1/2,-y+1/2,z

loop_
_atom_site_label
_atom_site_type_symbol
_atom_site_fract_x
_atom_site_fract_y
_atom_site_fract_z
_atom_site_occupancy
_atom_site_U_iso_or_equiv
O4 O-2 0.217 0 0.521 1 0.0
O3 O-2 0.348 0 -0.088 1 0.0
Co1 Co+2 0.25 0.25 0 1 0.0
O2 O-2 0.182 0 0.132 1 0.0
O1 O-2 0.464 0.287 0.229 1 0.0
Mo1 Mo+6 0.08 0 0.279 1 0.0
K1 K+1 0 0.5 0.5 1 0.0
